data_7126652
loop_
_publ_author_name
'Li, Chen'
'Zheng, Yujie'
'Rakesh, K. P.'
'Qin, Hua-Li'

_publ_section_title
;
 But-3-ene-1,3-disulfonyl difluoride (BDF): a highly selective SuFEx
 clickable hub for the quick assembly of sultam-containing aliphatic
 sulfonyl fluorides.
;
_journal_issue 58
_journal_name_full 'Chemical communications (Cambridge, England)'
_journal_page_first 8075
_journal_page_last 8078
_journal_paper_doi 10.1039/d0cc03248d
_journal_volume 56
_journal_year 2020
_chemical_formula_sum 'C7 H13 Cl F N O4 S2'
_chemical_formula_weight 293.75
_space_group_IT_number 14
_space_group_name_Hall '-P 2ybc'
_space_group_name_H-M_alt 'P 1 21/c 1'
_symmetry_cell_setting monoclinic
_symmetry_space_group_name_H-M 'P 1 21/c 1'
_atom_sites_solution_hydrogens geom
_atom_sites_solution_primary direct
_atom_sites_solution_secondary difmap
_audit_creation_method SHELXL-97
_audit_update_record
;
2019-07-16 deposited with the CCDC.	2020-06-08 downloaded from the CCDC.
;
_cell_angle_alpha 90.00
_cell_angle_beta 127.47(4)
_cell_angle_gamma 90.00
_cell_formula_units_Z 4
_cell_length_a 14.829(12)
_cell_length_b 5.526(5)
_cell_length_c 18.143(11)
_cell_measurement_reflns_used 1174
_cell_measurement_temperature 293(2)
_cell_measurement_theta_max 20.416
_cell_measurement_theta_min 2.243
_cell_volume 1180.0(17)
_computing_cell_refinement 'Bruker SMART'
_computing_data_collection 'Bruker SMART'
_computing_data_reduction 'Bruker SAINT'
_computing_molecular_graphics 'Bruker SHELXTL'
_computing_publication_material 'Bruker SHELXTL'
_computing_structure_refinement 'SHELXL-97 (Sheldrick, 1997)'
_computing_structure_solution 'SHELXS-97 (Sheldrick, 1990)'
_diffrn_ambient_temperature 293(2)
_diffrn_measured_fraction_theta_full 0.999
_diffrn_measured_fraction_theta_max 0.999
_diffrn_measurement_device_type 'CCD area detector'
_diffrn_measurement_method 'phi and omega scans'
_diffrn_radiation_monochromator graphite
_diffrn_radiation_source 'fine-focus sealed tube'
_diffrn_radiation_type MoK\a
_diffrn_radiation_wavelength 0.71073
_diffrn_reflns_av_R_equivalents 0.0000
_diffrn_reflns_av_sigmaI/netI 0.0751
_diffrn_reflns_limit_h_max 14
_diffrn_reflns_limit_h_min -17
_diffrn_reflns_limit_k_max 6
_diffrn_reflns_limit_k_min -6
_diffrn_reflns_limit_l_max 21
_diffrn_reflns_limit_l_min 0
_diffrn_reflns_number 2082
_diffrn_reflns_theta_full 25.02
_diffrn_reflns_theta_max 25.02
_diffrn_reflns_theta_min 2.25
_exptl_absorpt_coefficient_mu 0.689
_exptl_absorpt_correction_T_max 0.9730
_exptl_absorpt_correction_T_min 0.8577
_exptl_absorpt_correction_type multi-scan
_exptl_absorpt_process_details sadabs
_exptl_crystal_density_diffrn 1.654
_exptl_crystal_density_meas 0
_exptl_crystal_density_method 'not measured'
_exptl_crystal_F_000 608
_exptl_crystal_size_max 0.23
_exptl_crystal_size_mid 0.11
_exptl_crystal_size_min 0.04
_refine_diff_density_max 0.737
_refine_diff_density_min -0.476
_refine_diff_density_rms 0.144
_refine_ls_extinction_method none
_refine_ls_goodness_of_fit_ref 1.089
_refine_ls_hydrogen_treatment mixed
_refine_ls_matrix_type full
_refine_ls_number_parameters 146
_refine_ls_number_reflns 2082
_refine_ls_number_restraints 0
_refine_ls_restrained_S_all 1.089
_refine_ls_R_factor_all 0.1001
_refine_ls_R_factor_gt 0.0779
_refine_ls_shift/su_max 0.000
_refine_ls_shift/su_mean 0.000
_refine_ls_structure_factor_coef Fsqd
_refine_ls_weighting_details 'calc w=1/[\s^2^(Fo^2^)+(0.0930P)^2^+0.0000P] where P=(Fo^2^+2Fc^2^)/3'
_refine_ls_weighting_scheme calc
_refine_ls_wR_factor_gt 0.1805
_refine_ls_wR_factor_ref 0.1930
_reflns_number_gt 1394
_reflns_number_total 2082
_reflns_threshold_expression >2sigma(I)
_cod_data_source_file d0cc03248d2.cif
_cod_data_source_block 190612f
_cod_depositor_comments
;
The following automatic conversions were performed:

data item '_symmetry_cell_setting' value 'Monoclinic' was changed to
'monoclinic' in accordance with the
/home/data/users/saulius/crontab/automatic-downloads/rss-feeds/RSC/lib/dictionaries/cif_core.dic
dictionary named 'cif_core.dic' version 2.4.2 last updated on
2011-04-26.

Automatic conversion script
Id: cif_fix_values 7556 2019-12-06 15:28:31Z antanas 

 Adding full bibliography for 7126652--7126654.cif.
;
_cod_original_cell_volume 1180.0(16)
_cod_original_sg_symbol_H-M P2(1)/c
_cod_database_code 7126652

loop_
_symmetry_equiv_pos_as_xyz
'x, y, z'
'-x, y+1/2, -z+1/2'
'-x, -y, -z'
'x, -y-1/2, z-1/2'

loop_
_atom_site_label
_atom_site_type_symbol
_atom_site_fract_x
_atom_site_fract_y
_atom_site_fract_z
_atom_site_U_iso_or_equiv
_atom_site_adp_type
_atom_site_occupancy
_atom_site_symmetry_multiplicity
_atom_site_calc_flag
_atom_site_refinement_flags
_atom_site_disorder_assembly
_atom_site_disorder_group
Cl1 Cl 0.1403(2) 0.6549(4) 0.11956(15) 0.0883(8) Uani 1 1 d . . .
F1 F 0.5556(4) 0.3662(12) 0.6892(4) 0.125(2) Uani 1 1 d . . .
N1 N 0.2380(4) 0.4236(9) 0.4004(3) 0.0474(12) Uani 1 1 d . . .
O1 O 0.2158(4) 0.7439(7) 0.4799(3) 0.0666(13) Uani 1 1 d . . .
O2 O 0.0486(4) 0.5288(9) 0.3548(4) 0.0735(15) Uani 1 1 d . . .
O3 O 0.5285(6) -0.0464(15) 0.6862(5) 0.129(3) Uani 1 1 d . . .
O4 O 0.5796(5) 0.1317(12) 0.5958(4) 0.0960(18) Uani 1 1 d . . .
S1 S 0.16457(15) 0.5249(2) 0.43296(13) 0.0514(5) Uani 1 1 d . . .
S2 S 0.51913(16) 0.1457(4) 0.63178(14) 0.0693(6) Uani 1 1 d . . .
C1 C 0.1881(6) 0.3128(12) 0.5139(5) 0.0565(17) Uani 1 1 d . . .
H1A H 0.1543 0.3687 0.5428 0.068 Uiso 1 1 calc R . .
H1B H 0.1527 0.1604 0.4830 0.068 Uiso 1 1 calc R . .
C2 C 0.3170(6) 0.2753(14) 0.5889(5) 0.0624(18) Uani 1 1 d . . .
H2A H 0.3508 0.4237 0.6240 0.075 Uiso 1 1 calc R . .
H2B H 0.3296 0.1496 0.6315 0.075 Uiso 1 1 calc R . .
C3 C 0.3737(5) 0.2045(11) 0.5454(4) 0.0497(15) Uani 1 1 d . . .
H3 H 0.3385 0.0534 0.5112 0.060 Uiso 1 1 calc R . .
C4 C 0.3582(5) 0.3908(12) 0.4763(4) 0.0501(15) Uani 1 1 d . . .
H4A H 0.3910 0.5440 0.5077 0.060 Uiso 1 1 calc R . .
H4B H 0.3974 0.3368 0.4518 0.060 Uiso 1 1 calc R . .
C5 C 0.1862(6) 0.2425(11) 0.3257(4) 0.0533(15) Uani 1 1 d . . .
H5A H 0.1070 0.2200 0.2997 0.064 Uiso 1 1 calc R . .
H5B H 0.2248 0.0887 0.3508 0.064 Uiso 1 1 calc R . .
C6 C 0.1941(6) 0.3236(11) 0.2500(5) 0.0565(16) Uani 1 1 d . . .
H6A H 0.2729 0.3566 0.2770 0.068 Uiso 1 1 calc R . .
H6B H 0.1676 0.1947 0.2049 0.068 Uiso 1 1 calc R . .
C7 C 0.1250(8) 0.5446(13) 0.2027(6) 0.074(2) Uani 1 1 d . . .
H7A H 0.1480 0.6694 0.2486 0.088 Uiso 1 1 calc R . .
H7B H 0.0456 0.5080 0.1723 0.088 Uiso 1 1 calc R . .

loop_
_atom_site_aniso_label
_atom_site_aniso_U_11
_atom_site_aniso_U_22
_atom_site_aniso_U_33
_atom_site_aniso_U_23
_atom_site_aniso_U_13
_atom_site_aniso_U_12
Cl1 0.127(2) 0.0846(14) 0.0827(15) 0.0173(11) 0.0794(15) 0.0175(14)
F1 0.060(3) 0.165(5) 0.101(4) -0.050(4) 0.024(3) -0.010(3)
N1 0.041(3) 0.050(3) 0.051(3) -0.002(3) 0.028(3) -0.003(3)
O1 0.080(3) 0.041(2) 0.093(4) -0.010(2) 0.061(3) -0.009(2)
O2 0.054(3) 0.083(3) 0.079(4) 0.020(3) 0.039(3) 0.021(3)
O3 0.071(5) 0.158(6) 0.112(5) 0.085(5) 0.032(4) 0.015(4)
O4 0.066(4) 0.127(5) 0.089(4) 0.024(4) 0.045(3) 0.027(4)
S1 0.0515(10) 0.0435(8) 0.0636(11) 0.0025(8) 0.0373(9) 0.0029(8)
S2 0.0493(11) 0.0799(14) 0.0640(12) 0.0126(10) 0.0268(9) 0.0051(10)
C1 0.056(4) 0.059(4) 0.064(4) 0.007(3) 0.042(4) -0.001(3)
C2 0.062(5) 0.073(5) 0.053(4) 0.002(4) 0.036(4) -0.009(4)
C3 0.046(4) 0.047(3) 0.045(3) 0.003(3) 0.021(3) -0.006(3)
C4 0.046(4) 0.054(4) 0.051(4) -0.001(3) 0.030(3) 0.001(3)
C5 0.052(4) 0.052(3) 0.052(4) -0.006(3) 0.030(3) -0.006(3)
C6 0.052(4) 0.064(4) 0.054(4) -0.010(3) 0.033(3) -0.002(3)
C7 0.089(6) 0.074(4) 0.078(5) 0.016(4) 0.060(5) 0.020(5)

loop_
_atom_type_symbol
_atom_type_description
_atom_type_scat_dispersion_real
_atom_type_scat_dispersion_imag
_atom_type_scat_source
C C 0.0033 0.0016 'International Tables Vol C Tables 4.2.6.8 and 6.1.1.4'
H H 0.0000 0.0000 'International Tables Vol C Tables 4.2.6.8 and 6.1.1.4'
N N 0.0061 0.0033 'International Tables Vol C Tables 4.2.6.8 and 6.1.1.4'
O O 0.0106 0.0060 'International Tables Vol C Tables 4.2.6.8 and 6.1.1.4'
S S 0.1246 0.1234 'International Tables Vol C Tables 4.2.6.8 and 6.1.1.4'
F F 0.0171 0.0103 'International Tables Vol C Tables 4.2.6.8 and 6.1.1.4'
Cl Cl 0.1484 0.1585 'International Tables Vol C Tables 4.2.6.8 and 6.1.1.4'

loop_
_geom_angle_atom_site_label_1
_geom_angle_atom_site_label_2
_geom_angle_atom_site_label_3
_geom_angle
_geom_angle_site_symmetry_1
_geom_angle_site_symmetry_3
_geom_angle_publ_flag
C4 N1 C5 116.1(5) . . ?
C4 N1 S1 113.9(4) . . ?
C5 N1 S1 118.7(4) . . ?
O1 S1 O2 118.3(3) . . ?
O1 S1 N1 106.4(3) . . ?
O2 S1 N1 108.5(3) . . ?
O1 S1 C1 108.1(3) . . ?
O2 S1 C1 110.7(3) . . ?
N1 S1 C1 103.9(3) . . ?
O4 S2 O3 118.2(5) . . ?
O4 S2 F1 108.2(4) . . ?
O3 S2 F1 107.0(5) . . ?
O4 S2 C3 112.4(4) . . ?
O3 S2 C3 108.1(4) . . ?
F1 S2 C3 101.6(3) . . ?
C2 C1 S1 109.8(4) . . ?
C2 C1 H1A 109.7 . . ?
S1 C1 H1A 109.7 . . ?
C2 C1 H1B 109.7 . . ?
S1 C1 H1B 109.7 . . ?
H1A C1 H1B 108.2 . . ?
C3 C2 C1 111.0(5) . . ?
C3 C2 H2A 109.4 . . ?
C1 C2 H2A 109.4 . . ?
C3 C2 H2B 109.4 . . ?
C1 C2 H2B 109.4 . . ?
H2A C2 H2B 108.0 . . ?
C2 C3 C4 113.5(5) . . ?
C2 C3 S2 110.6(4) . . ?
C4 C3 S2 110.3(4) . . ?
C2 C3 H3 107.4 . . ?
C4 C3 H3 107.4 . . ?
S2 C3 H3 107.4 . . ?
N1 C4 C3 110.3(5) . . ?
N1 C4 H4A 109.6 . . ?
C3 C4 H4A 109.6 . . ?
N1 C4 H4B 109.6 . . ?
C3 C4 H4B 109.6 . . ?
H4A C4 H4B 108.1 . . ?
N1 C5 C6 110.4(5) . . ?
N1 C5 H5A 109.6 . . ?
C6 C5 H5A 109.6 . . ?
N1 C5 H5B 109.6 . . ?
C6 C5 H5B 109.6 . . ?
H5A C5 H5B 108.1 . . ?
C7 C6 C5 111.1(5) . . ?
C7 C6 H6A 109.4 . . ?
C5 C6 H6A 109.4 . . ?
C7 C6 H6B 109.4 . . ?
C5 C6 H6B 109.4 . . ?
H6A C6 H6B 108.0 . . ?
C6 C7 Cl1 112.1(5) . . ?
C6 C7 H7A 109.2 . . ?
Cl1 C7 H7A 109.2 . . ?
C6 C7 H7B 109.2 . . ?
Cl1 C7 H7B 109.2 . . ?
H7A C7 H7B 107.9 . . ?

loop_
_geom_bond_atom_site_label_1
_geom_bond_atom_site_label_2
_geom_bond_distance
_geom_bond_site_symmetry_2
_geom_bond_publ_flag
Cl1 C7 1.764(7) . ?
F1 S2 1.476(6) . ?
N1 C4 1.455(8) . ?
N1 C5 1.470(8) . ?
N1 S1 1.622(5) . ?
O1 S1 1.407(5) . ?
O2 S1 1.414(5) . ?
O3 S2 1.398(6) . ?
O4 S2 1.396(6) . ?
S1 C1 1.740(6) . ?
S2 C3 1.761(7) . ?
C1 C2 1.544(9) . ?
C1 H1A 0.9700 . ?
C1 H1B 0.9700 . ?
C2 C3 1.513(9) . ?
C2 H2A 0.9700 . ?
C2 H2B 0.9700 . ?
C3 C4 1.527(8) . ?
C3 H3 0.9800 . ?
C4 H4A 0.9700 . ?
C4 H4B 0.9700 . ?
C5 C6 1.516(9) . ?
C5 H5A 0.9700 . ?
C5 H5B 0.9700 . ?
C6 C7 1.486(9) . ?
C6 H6A 0.9700 . ?
C6 H6B 0.9700 . ?
C7 H7A 0.9700 . ?
C7 H7B 0.9700 . ?

loop_
_geom_torsion_atom_site_label_1
_geom_torsion_atom_site_label_2
_geom_torsion_atom_site_label_3
_geom_torsion_atom_site_label_4
_geom_torsion
_geom_torsion_site_symmetry_1
_geom_torsion_site_symmetry_2
_geom_torsion_site_symmetry_3
_geom_torsion_site_symmetry_4
_geom_torsion_publ_flag
C4 N1 S1 O1 56.8(5) . . . . ?
C5 N1 S1 O1 -160.8(4) . . . . ?
C4 N1 S1 O2 -175.0(4) . . . . ?
C5 N1 S1 O2 -32.6(5) . . . . ?
C4 N1 S1 C1 -57.2(5) . . . . ?
C5 N1 S1 C1 85.2(5) . . . . ?
O1 S1 C1 C2 -60.0(5) . . . . ?
O2 S1 C1 C2 169.0(5) . . . . ?
N1 S1 C1 C2 52.7(6) . . . . ?
S1 C1 C2 C3 -55.5(7) . . . . ?
C1 C2 C3 C4 58.8(7) . . . . ?
C1 C2 C3 S2 -176.7(5) . . . . ?
O4 S2 C3 C2 -166.9(5) . . . . ?
O3 S2 C3 C2 60.9(6) . . . . ?
F1 S2 C3 C2 -51.5(6) . . . . ?
O4 S2 C3 C4 -40.5(6) . . . . ?
O3 S2 C3 C4 -172.7(5) . . . . ?
F1 S2 C3 C4 74.9(5) . . . . ?
C5 N1 C4 C3 -81.7(6) . . . . ?
S1 N1 C4 C3 61.7(6) . . . . ?
C2 C3 C4 N1 -60.3(7) . . . . ?
S2 C3 C4 N1 175.0(4) . . . . ?
C4 N1 C5 C6 -91.0(6) . . . . ?
S1 N1 C5 C6 127.4(5) . . . . ?
N1 C5 C6 C7 -65.6(7) . . . . ?
C5 C6 C7 Cl1 176.0(5) . . . . ?
